data_7109082
loop_
_publ_author_name
'Jinlong Zhang'
'Xihong Liu'
'Xiaojuan Ma'
'Rui Wang'

_publ_section_title
;
 Direct asymmetric aldol addition-isomerization of alpha,beta-unsaturated
 gamma-butyrolactam with aryl alpha-ketoesters: synthesis of MBH-type
 products
;
_journal_name_full Chem.Commun.
_journal_page_first 3300
_journal_paper_doi 10.1039/c3cc40717a
_journal_volume 49
_journal_year 2013
_chemical_formula_sum 'C20 H25 N O6'
_chemical_formula_weight 375.41
_chemical_name_systematic
;
?
;
_space_group_IT_number 4
_symmetry_cell_setting monoclinic
_symmetry_space_group_name_Hall 'P 2yb'
_symmetry_space_group_name_H-M 'P 1 21 1'
_atom_sites_solution_hydrogens geom
_atom_sites_solution_primary direct
_atom_sites_solution_secondary difmap
_audit_creation_method SHELXL-97
_cell_angle_alpha 90.00
_cell_angle_beta 94.403(4)
_cell_angle_gamma 90.00
_cell_formula_units_Z 2
_cell_length_a 9.941(4)
_cell_length_b 7.947(3)
_cell_length_c 12.485(4)
_cell_measurement_temperature 296(2)
_cell_volume 983.4(6)
_computing_cell_refinement 'Bruker SMART'
_computing_data_collection 'Bruker SMART APEX II'
_computing_data_reduction 'Bruker SMART'
_computing_structure_refinement 'SHELXL-97 (Sheldrick, 2008)'
_computing_structure_solution 'SHELXS-97 (Sheldrick, 2008)'
_diffrn_ambient_temperature 296(2)
_diffrn_measured_fraction_theta_full 0.991
_diffrn_measured_fraction_theta_max 0.991
_diffrn_measurement_device_type 'Bruker APEX II area detector'
_diffrn_measurement_method '\w scans'
_diffrn_radiation_monochromator graphite
_diffrn_radiation_source 'fine-focus sealed tube'
_diffrn_radiation_type MoK\a
_diffrn_radiation_wavelength 0.71073
_diffrn_reflns_av_R_equivalents 0.0148
_diffrn_reflns_av_sigmaI/netI 0.0247
_diffrn_reflns_limit_h_max 11
_diffrn_reflns_limit_h_min -11
_diffrn_reflns_limit_k_max 9
_diffrn_reflns_limit_k_min -9
_diffrn_reflns_limit_l_max 12
_diffrn_reflns_limit_l_min -14
_diffrn_reflns_number 6381
_diffrn_reflns_theta_full 24.99
_diffrn_reflns_theta_max 24.99
_diffrn_reflns_theta_min 2.05
_exptl_absorpt_coefficient_mu 0.094
_exptl_absorpt_correction_T_max 0.9861
_exptl_absorpt_correction_T_min 0.9815
_exptl_absorpt_correction_type multi-scan
_exptl_absorpt_process_details SADABS
_exptl_crystal_density_diffrn 1.268
_exptl_crystal_density_method 'not measured'
_exptl_crystal_F_000 400
_exptl_crystal_size_max 0.20
_exptl_crystal_size_mid 0.20
_exptl_crystal_size_min 0.15
_refine_diff_density_max 0.142
_refine_diff_density_min -0.116
_refine_diff_density_rms 0.029
_refine_ls_abs_structure_details 'Flack H D (1983), Acta Cryst. A39, 876-881'
_refine_ls_abs_structure_Flack 0.2(9)
_refine_ls_extinction_method none
_refine_ls_goodness_of_fit_ref 1.031
_refine_ls_hydrogen_treatment mixed
_refine_ls_matrix_type full
_refine_ls_number_parameters 250
_refine_ls_number_reflns 3376
_refine_ls_number_restraints 1
_refine_ls_restrained_S_all 1.031
_refine_ls_R_factor_all 0.0372
_refine_ls_R_factor_gt 0.0326
_refine_ls_shift/su_max 0.000
_refine_ls_shift/su_mean 0.000
_refine_ls_structure_factor_coef Fsqd
_refine_ls_weighting_details 'calc w=1/[\s^2^(Fo^2^)+(0.0800P)^2^+0.0070P] where P=(Fo^2^+2Fc^2^)/3'
_refine_ls_weighting_scheme calc
_refine_ls_wR_factor_gt 0.0982
_refine_ls_wR_factor_ref 0.1070
_reflns_number_gt 3109
_reflns_number_total 3376
_reflns_threshold_expression >2sigma(I)
_cod_data_source_file c3cc40717a.txt
_cod_data_source_block 1
_cod_original_sg_symbol_H-M P2(1)
_cod_database_code 7109082

loop_
_symmetry_equiv_pos_as_xyz
'x, y, z'
'-x, y+1/2, -z'

loop_
_atom_site_label
_atom_site_type_symbol
_atom_site_fract_x
_atom_site_fract_y
_atom_site_fract_z
_atom_site_U_iso_or_equiv
_atom_site_adp_type
_atom_site_occupancy
_atom_site_symmetry_multiplicity
_atom_site_calc_flag
_atom_site_refinement_flags
O1 O 0.00966(13) 1.03404(18) 0.13559(11) 0.0440(3) Uani 1 1 d .
H1 H -0.0403 1.0855 0.1733 0.066 Uiso 1 1 calc R
O2 O 0.13957(17) 0.8861(2) 0.39166(12) 0.0594(4) Uani 1 1 d .
O3 O 0.07559(18) 1.14202(18) 0.33256(13) 0.0574(4) Uani 1 1 d .
O4 O -0.15123(14) 0.78344(18) 0.28356(14) 0.0553(4) Uani 1 1 d .
O5 O -0.27139(13) 0.47621(17) 0.30056(12) 0.0494(4) Uani 1 1 d .
O6 O -0.19505(14) 0.27259(18) 0.19404(14) 0.0563(4) Uani 1 1 d .
C1 C 0.3910(2) 1.0418(3) 0.03382(18) 0.0525(5) Uani 1 1 d .
H1A H 0.4032 1.0990 -0.0297 0.063 Uiso 1 1 calc R
C2 C 0.5007(2) 0.9655(3) 0.08791(18) 0.0492(5) Uani 1 1 d .
C3 C 0.6398(2) 0.9806(3) 0.0476(2) 0.0694(7) Uani 1 1 d .
H3A H 0.7049 0.9300 0.0986 0.104 Uiso 1 1 calc R
H3B H 0.6615 1.0972 0.0390 0.104 Uiso 1 1 calc R
H3C H 0.6413 0.9240 -0.0202 0.104 Uiso 1 1 calc R
C4 C 0.4796(2) 0.8797(3) 0.18070(19) 0.0537(5) Uani 1 1 d .
H4 H 0.5519 0.8278 0.2192 0.064 Uiso 1 1 calc R
C5 C 0.3513(2) 0.8696(3) 0.21789(18) 0.0507(5) Uani 1 1 d .
H5 H 0.3389 0.8098 0.2804 0.061 Uiso 1 1 calc R
C6 C 0.24184(17) 0.9475(2) 0.16307(15) 0.0379(4) Uani 1 1 d .
C7 C 0.2637(2) 1.0362(3) 0.07058(16) 0.0454(4) Uani 1 1 d .
H7 H 0.1926 1.0922 0.0332 0.055 Uiso 1 1 calc R
C9 C 0.09817(17) 0.9312(2) 0.20120(15) 0.0372(4) Uani 1 1 d .
C10 C 0.10558(18) 0.9810(2) 0.31996(16) 0.0415(4) Uani 1 1 d .
C11 C 0.0849(3) 1.2106(3) 0.4420(2) 0.0684(7) Uani 1 1 d .
H11A H -0.0049 1.2296 0.4650 0.082 Uiso 1 1 calc R
H11B H 0.1310 1.1313 0.4911 0.082 Uiso 1 1 calc R
C12 C 0.1588(4) 1.3679(5) 0.4429(3) 0.1074(13) Uani 1 1 d .
H12A H 0.2472 1.3484 0.4193 0.161 Uiso 1 1 calc R
H12B H 0.1668 1.4128 0.5145 0.161 Uiso 1 1 calc R
H12C H 0.1115 1.4467 0.3955 0.161 Uiso 1 1 calc R
C13 C 0.05118(17) 0.7501(2) 0.19110(15) 0.0367(4) Uani 1 1 d .
C14 C 0.10094(19) 0.6227(3) 0.13894(17) 0.0444(5) Uani 1 1 d .
H14 H 0.1793 0.6291 0.1030 0.053 Uiso 1 1 calc R
C15 C 0.01815(19) 0.4688(2) 0.14405(17) 0.0422(4) Uani 1 1 d .
H15A H -0.0165 0.4328 0.0730 0.051 Uiso 1 1 calc R
H15B H 0.0692 0.3776 0.1792 0.051 Uiso 1 1 calc R
N1 N -0.09124(15) 0.52545(19) 0.20838(13) 0.0396(4) Uani 1 1 d .
C17 C -0.07585(18) 0.6967(2) 0.23587(15) 0.0373(4) Uani 1 1 d .
C18 C -0.4909(2) 0.3621(4) 0.2386(2) 0.0633(6) Uani 1 1 d .
H18A H -0.5177 0.4722 0.2136 0.095 Uiso 1 1 calc R
H18B H -0.5685 0.3018 0.2591 0.095 Uiso 1 1 calc R
H18C H -0.4512 0.3022 0.1821 0.095 Uiso 1 1 calc R
C19 C -0.4410(3) 0.4924(4) 0.4193(2) 0.0723(7) Uani 1 1 d .
H19A H -0.3767 0.4953 0.4807 0.108 Uiso 1 1 calc R
H19B H -0.5256 0.4503 0.4403 0.108 Uiso 1 1 calc R
H19C H -0.4534 0.6039 0.3907 0.108 Uiso 1 1 calc R
C20 C -0.3438(3) 0.2110(4) 0.3818(3) 0.0728(7) Uani 1 1 d .
H20A H -0.3048 0.1444 0.3280 0.109 Uiso 1 1 calc R
H20B H -0.4199 0.1527 0.4069 0.109 Uiso 1 1 calc R
H20C H -0.2778 0.2298 0.4408 0.109 Uiso 1 1 calc R
C21 C -0.38929(19) 0.3778(3) 0.33405(18) 0.0488(5) Uani 1 1 d .
C22 C -0.19057(18) 0.4124(2) 0.23218(16) 0.0407(4) Uani 1 1 d .

loop_
_atom_site_aniso_label
_atom_site_aniso_U_11
_atom_site_aniso_U_22
_atom_site_aniso_U_33
_atom_site_aniso_U_23
_atom_site_aniso_U_13
_atom_site_aniso_U_12
O1 0.0490(7) 0.0423(7) 0.0416(7) 0.0028(6) 0.0093(6) 0.0084(6)
O2 0.0767(10) 0.0602(9) 0.0411(8) 0.0055(7) 0.0039(7) 0.0052(8)
O3 0.0886(10) 0.0411(8) 0.0435(8) -0.0083(6) 0.0126(7) 0.0026(7)
O4 0.0512(7) 0.0433(7) 0.0755(10) -0.0159(7) 0.0307(7) -0.0044(6)
O5 0.0466(7) 0.0452(7) 0.0591(9) -0.0092(6) 0.0221(6) -0.0131(6)
O6 0.0522(8) 0.0394(7) 0.0794(11) -0.0142(7) 0.0177(7) -0.0074(7)
C1 0.0572(12) 0.0530(11) 0.0499(11) -0.0019(10) 0.0205(10) -0.0176(10)
C2 0.0443(10) 0.0456(10) 0.0596(13) -0.0138(10) 0.0176(9) -0.0145(9)
C3 0.0486(12) 0.0770(16) 0.0865(18) -0.0241(14) 0.0293(11) -0.0214(12)
C4 0.0419(10) 0.0520(11) 0.0677(14) 0.0006(10) 0.0081(10) 0.0001(9)
C5 0.0472(10) 0.0510(11) 0.0556(13) 0.0106(10) 0.0147(9) -0.0005(9)
C6 0.0398(9) 0.0327(8) 0.0422(10) -0.0020(8) 0.0097(7) -0.0051(8)
C7 0.0468(10) 0.0463(10) 0.0440(11) 0.0027(9) 0.0086(8) -0.0079(9)
C9 0.0402(9) 0.0350(8) 0.0371(10) 0.0010(7) 0.0079(7) 0.0012(7)
C10 0.0405(9) 0.0438(10) 0.0414(11) 0.0013(9) 0.0104(8) -0.0036(8)
C11 0.0963(18) 0.0622(14) 0.0493(13) -0.0204(11) 0.0229(12) -0.0098(14)
C12 0.145(3) 0.108(3) 0.0700(19) -0.030(2) 0.0172(19) -0.064(3)
C13 0.0368(8) 0.0369(9) 0.0376(10) 0.0005(7) 0.0111(7) -0.0007(7)
C14 0.0417(10) 0.0432(9) 0.0511(11) -0.0062(9) 0.0223(9) 0.0001(8)
C15 0.0444(9) 0.0368(9) 0.0474(11) -0.0047(8) 0.0157(8) 0.0026(8)
N1 0.0382(7) 0.0355(8) 0.0469(9) -0.0059(7) 0.0142(6) -0.0016(7)
C17 0.0375(9) 0.0358(9) 0.0395(10) -0.0035(7) 0.0085(7) -0.0003(8)
C18 0.0497(12) 0.0753(16) 0.0650(15) -0.0078(13) 0.0065(10) -0.0107(11)
C19 0.0588(13) 0.096(2) 0.0656(15) -0.0170(14) 0.0261(11) -0.0221(13)
C20 0.0707(15) 0.0732(16) 0.0755(17) 0.0203(14) 0.0119(13) -0.0163(13)
C21 0.0415(9) 0.0562(12) 0.0500(11) -0.0014(10) 0.0130(9) -0.0134(9)
C22 0.0375(8) 0.0371(9) 0.0481(11) -0.0030(8) 0.0072(8) -0.0026(8)

loop_
_atom_type_symbol
_atom_type_description
_atom_type_scat_dispersion_real
_atom_type_scat_dispersion_imag
_atom_type_scat_source
C C 0.0033 0.0016 'International Tables Vol C Tables 4.2.6.8 and 6.1.1.4'
H H 0.0000 0.0000 'International Tables Vol C Tables 4.2.6.8 and 6.1.1.4'
N N 0.0061 0.0033 'International Tables Vol C Tables 4.2.6.8 and 6.1.1.4'
O O 0.0106 0.0060 'International Tables Vol C Tables 4.2.6.8 and 6.1.1.4'

loop_
_geom_angle_atom_site_label_1
_geom_angle_atom_site_label_2
_geom_angle_atom_site_label_3
_geom_angle
C9 O1 H1 109.5
C10 O3 C11 118.06(19)
C22 O5 C21 120.66(15)
C2 C1 C7 122.3(2)
C2 C1 H1A 118.8
C7 C1 H1A 118.8
C4 C2 C1 117.72(18)
C4 C2 C3 121.5(2)
C1 C2 C3 120.8(2)
C2 C3 H3A 109.5
C2 C3 H3B 109.5
H3A C3 H3B 109.5
C2 C3 H3C 109.5
H3A C3 H3C 109.5
H3B C3 H3C 109.5
C2 C4 C5 120.8(2)
C2 C4 H4 119.6
C5 C4 H4 119.6
C6 C5 C4 120.93(19)
C6 C5 H5 119.5
C4 C5 H5 119.5
C7 C6 C5 118.15(17)
C7 C6 C9 120.51(16)
C5 C6 C9 121.31(16)
C1 C7 C6 120.0(2)
C1 C7 H7 120.0
C6 C7 H7 120.0
O1 C9 C13 109.05(15)
O1 C9 C10 113.12(14)
C13 C9 C10 108.53(15)
O1 C9 C6 108.76(14)
C13 C9 C6 109.90(14)
C10 C9 C6 107.45(14)
O2 C10 O3 124.8(2)
O2 C10 C9 123.38(18)
O3 C10 C9 111.71(16)
C12 C11 O3 108.9(2)
C12 C11 H11A 109.9
O3 C11 H11A 109.9
C12 C11 H11B 109.9
O3 C11 H11B 109.9
H11A C11 H11B 108.3
C11 C12 H12A 109.5
C11 C12 H12B 109.5
H12A C12 H12B 109.5
C11 C12 H12C 109.5
H12A C12 H12C 109.5
H12B C12 H12C 109.5
C14 C13 C17 109.21(16)
C14 C13 C9 130.12(16)
C17 C13 C9 120.45(15)
C13 C14 C15 112.47(15)
C13 C14 H14 123.8
C15 C14 H14 123.8
N1 C15 C14 102.00(14)
N1 C15 H15A 111.4
C14 C15 H15A 111.4
N1 C15 H15B 111.4
C14 C15 H15B 111.4
H15A C15 H15B 109.2
C22 N1 C17 129.83(15)
C22 N1 C15 119.23(15)
C17 N1 C15 110.94(14)
O4 C17 N1 127.67(17)
O4 C17 C13 126.97(17)
N1 C17 C13 105.33(14)
C21 C18 H18A 109.5
C21 C18 H18B 109.5
H18A C18 H18B 109.5
C21 C18 H18C 109.5
H18A C18 H18C 109.5
H18B C18 H18C 109.5
C21 C19 H19A 109.5
C21 C19 H19B 109.5
H19A C19 H19B 109.5
C21 C19 H19C 109.5
H19A C19 H19C 109.5
H19B C19 H19C 109.5
C21 C20 H20A 109.5
C21 C20 H20B 109.5
H20A C20 H20B 109.5
C21 C20 H20C 109.5
H20A C20 H20C 109.5
H20B C20 H20C 109.5
O5 C21 C18 108.32(18)
O5 C21 C20 110.64(17)
C18 C21 C20 113.7(2)
O5 C21 C19 101.37(17)
C18 C21 C19 111.2(2)
C20 C21 C19 110.9(2)
O6 C22 O5 127.11(17)
O6 C22 N1 121.16(16)
O5 C22 N1 111.71(15)

loop_
_geom_bond_atom_site_label_1
_geom_bond_atom_site_label_2
_geom_bond_distance
O1 C9 1.415(2)
O1 H1 0.8200
O2 C10 1.199(3)
O3 C10 1.326(3)
O3 C11 1.467(3)
O4 C17 1.208(2)
O5 C22 1.318(2)
O5 C21 1.495(2)
O6 C22 1.208(2)
C1 C2 1.378(3)
C1 C7 1.380(3)
C1 H1A 0.9300
C2 C4 1.374(3)
C2 C3 1.512(3)
C3 H3A 0.9600
C3 H3B 0.9600
C3 H3C 0.9600
C4 C5 1.393(3)
C4 H4 0.9300
C5 C6 1.386(3)
C5 H5 0.9300
C6 C7 1.385(3)
C6 C9 1.545(2)
C7 H7 0.9300
C9 C13 1.515(3)
C9 C10 1.531(3)
C11 C12 1.450(4)
C11 H11A 0.9700
C11 H11B 0.9700
C12 H12A 0.9600
C12 H12B 0.9600
C12 H12C 0.9600
C13 C14 1.320(3)
C13 C17 1.482(2)
C14 C15 1.478(3)
C14 H14 0.9300
C15 N1 1.471(2)
C15 H15A 0.9700
C15 H15B 0.9700
N1 C22 1.384(2)
N1 C17 1.409(2)
C18 C21 1.507(3)
C18 H18A 0.9600
C18 H18B 0.9600
C18 H18C 0.9600
C19 C21 1.519(3)
C19 H19A 0.9600
C19 H19B 0.9600
C19 H19C 0.9600
C20 C21 1.508(4)
C20 H20A 0.9600
C20 H20B 0.9600
C20 H20C 0.9600

loop_
_geom_torsion_atom_site_label_1
_geom_torsion_atom_site_label_2
_geom_torsion_atom_site_label_3
_geom_torsion_atom_site_label_4
_geom_torsion
C7 C1 C2 C4 0.9(3)
C7 C1 C2 C3 -177.4(2)
C1 C2 C4 C5 0.5(3)
C3 C2 C4 C5 178.8(2)
C2 C4 C5 C6 -0.8(3)
C4 C5 C6 C7 -0.3(3)
C4 C5 C6 C9 177.57(19)
C2 C1 C7 C6 -2.0(3)
C5 C6 C7 C1 1.7(3)
C9 C6 C7 C1 -176.21(18)
C7 C6 C9 O1 -6.9(2)
C5 C6 C9 O1 175.28(17)
C7 C6 C9 C13 112.4(2)
C5 C6 C9 C13 -65.4(2)
C7 C6 C9 C10 -129.68(19)
C5 C6 C9 C10 52.5(2)
C11 O3 C10 O2 0.3(3)
C11 O3 C10 C9 -177.03(18)
O1 C9 C10 O2 156.91(18)
C13 C9 C10 O2 35.7(2)
C6 C9 C10 O2 -83.0(2)
O1 C9 C10 O3 -25.8(2)
C13 C9 C10 O3 -146.92(16)
C6 C9 C10 O3 94.29(18)
C10 O3 C11 C12 132.3(3)
O1 C9 C13 C14 105.0(2)
C10 C9 C13 C14 -131.4(2)
C6 C9 C13 C14 -14.1(3)
O1 C9 C13 C17 -69.0(2)
C10 C9 C13 C17 54.6(2)
C6 C9 C13 C17 171.84(16)
C17 C13 C14 C15 -1.6(2)
C9 C13 C14 C15 -176.11(19)
C13 C14 C15 N1 0.2(2)
C14 C15 N1 C22 -179.15(17)
C14 C15 N1 C17 1.4(2)
C22 N1 C17 O4 -3.2(3)
C15 N1 C17 O4 176.2(2)
C22 N1 C17 C13 178.33(18)
C15 N1 C17 C13 -2.3(2)
C14 C13 C17 O4 -176.1(2)
C9 C13 C17 O4 -0.9(3)
C14 C13 C17 N1 2.3(2)
C9 C13 C17 N1 177.51(17)
C22 O5 C21 C18 -68.5(3)
C22 O5 C21 C20 56.8(3)
C22 O5 C21 C19 174.5(2)
C21 O5 C22 O6 -4.1(3)
C21 O5 C22 N1 177.59(16)
C17 N1 C22 O6 173.4(2)
C15 N1 C22 O6 -6.0(3)
C17 N1 C22 O5 -8.2(3)
C15 N1 C22 O5 172.42(17)
